data_4115506
loop_
_publ_author_name
'K. Travis Holman'
'Stephen M. Martin'
'Daniel P. Parker'
'Michael D. Ward'

_publ_section_title
;
 The Generality of Architectural Isomerism in Designer Inclusion
 Frameworks
;
_journal_name_full 'Journal of the American Chemical Society'
_journal_page_first 4421
_journal_page_last 4431
_journal_paper_doi 10.1021/ja0030257
_journal_volume 123
_journal_year 2001
_chemical_formula_sum 'C18 H24 N3 O3 S'
_chemical_formula_weight 362.46
_chemical_name_common 'bis(guanidinium)-2,6-naphthalenedisulfonate, o-xylene clathrate '
_chemical_name_systematic
; 
 ? 
;
_space_group_IT_number 14
_symmetry_cell_setting monoclinic
_symmetry_space_group_name_Hall '-P 2yn'
_symmetry_space_group_name_H-M 'P 1 21/n 1'
_atom_sites_solution_hydrogens geom
_atom_sites_solution_primary direct
_atom_sites_solution_secondary difmap
_audit_creation_method SHELXL-97
_cell_angle_alpha 90.00
_cell_angle_beta 96.6450(10)
_cell_angle_gamma 90.00
_cell_formula_units_Z 4
_cell_length_a 7.5334(6)
_cell_length_b 12.2651(9)
_cell_length_c 20.6209(16)
_cell_measurement_reflns_used 3983
_cell_measurement_temperature 173(2)
_cell_measurement_theta_max 54.2
_cell_measurement_theta_min 5.1
_cell_volume 1892.5(3)
_computing_cell_refinement 'SAINT, Bruker'
_computing_data_collection 'SMART, Bruker (or Siemens)'
_computing_data_reduction 'SAINT, Bruker'
_computing_molecular_graphics 'XSEED, L. Barbour (1999); http://www.lbarbour.com/xseed'
_computing_structure_refinement 'SHELXL-97 (Sheldrick, 1997)'
_computing_structure_solution 'SHELXS-97 (Sheldrick, 1990)'
_diffrn_ambient_temperature 173(2)
_diffrn_measured_fraction_theta_full 1.000
_diffrn_measured_fraction_theta_max 1.000
_diffrn_measurement_device_type 'SMART platform CCD, Bruker (or Siemens)'
_diffrn_measurement_method 'omega scans'
_diffrn_radiation_monochromator graphite
_diffrn_radiation_source 'fine-focus sealed tube'
_diffrn_radiation_type MoK\a
_diffrn_radiation_wavelength 0.71073
_diffrn_reflns_av_R_equivalents 0.0312
_diffrn_reflns_av_sigmaI/netI 0.0317
_diffrn_reflns_limit_h_max 4
_diffrn_reflns_limit_h_min -8
_diffrn_reflns_limit_k_max 13
_diffrn_reflns_limit_k_min -14
_diffrn_reflns_limit_l_max 24
_diffrn_reflns_limit_l_min -24
_diffrn_reflns_number 9825
_diffrn_reflns_theta_full 24.99
_diffrn_reflns_theta_max 24.99
_diffrn_reflns_theta_min 1.94
_exptl_absorpt_coefficient_mu 0.192
_exptl_absorpt_correction_T_max 0.9607
_exptl_absorpt_correction_T_min 0.9184
_exptl_absorpt_correction_type 'simulated psi-scans '
_exptl_absorpt_process_details 'SADABS, G. Sheldrick (1999)'
_exptl_crystal_colour colorless
_exptl_crystal_density_diffrn 1.272
_exptl_crystal_description prism
_exptl_crystal_F_000 772
_exptl_crystal_size_max 0.45
_exptl_crystal_size_mid 0.40
_exptl_crystal_size_min 0.21
_refine_diff_density_max 0.393
_refine_diff_density_min -0.290
_refine_diff_density_rms 0.051
_refine_ls_extinction_method none
_refine_ls_goodness_of_fit_ref 1.022
_refine_ls_hydrogen_treatment mixed
_refine_ls_matrix_type full
_refine_ls_number_parameters 248
_refine_ls_number_reflns 3321
_refine_ls_number_restraints 0
_refine_ls_restrained_S_all 1.022
_refine_ls_R_factor_all 0.0516
_refine_ls_R_factor_gt 0.0403
_refine_ls_shift/su_max 0.004
_refine_ls_shift/su_mean 0.000
_refine_ls_structure_factor_coef Fsqd
_refine_ls_weighting_details 'calc w=1/[\s^2^(Fo^2^)+(0.0761P)^2^+0.0000P] where P=(Fo^2^+2Fc^2^)/3'
_refine_ls_weighting_scheme calc
_refine_ls_wR_factor_gt 0.1110
_refine_ls_wR_factor_ref 0.1167
_reflns_number_gt 2673
_reflns_number_total 3321
_reflns_threshold_expression >2sigma(I)
_cod_data_source_file ja0030257_08.cif
_cod_data_source_block g:\travis\n00117\00117
_cod_depositor_comments
;
The following automatic conversions were performed:

'_symmetry_cell_setting' tag value 'monclinic' was replaced with
'monoclinic' value as specified in the replacement file
'/home/robertas/cod-tools/perl-scripts/inputs/replacement_values.lst'.

Automatic conversion script
Id: cif_fix_values 3143 2015-03-26 13:38:13Z robertas 
;
_cod_database_code 4115506

loop_
_symmetry_equiv_pos_as_xyz
'x, y, z'
'-x+1/2, y+1/2, -z+1/2'
'-x, -y, -z'
'x-1/2, -y-1/2, z-1/2'

loop_
_atom_site_label
_atom_site_type_symbol
_atom_site_fract_x
_atom_site_fract_y
_atom_site_fract_z
_atom_site_U_iso_or_equiv
_atom_site_adp_type
_atom_site_occupancy
_atom_site_symmetry_multiplicity
_atom_site_calc_flag
_atom_site_refinement_flags
_atom_site_disorder_assembly
_atom_site_disorder_group
S1 S 0.48959(6) 0.03701(3) 0.20447(2) 0.02650(16) Uani 1 1 d . . .
O1 O 0.48959(16) 0.15492(10) 0.21016(6) 0.0315(3) Uani 1 1 d . . .
N1 N 0.1484(2) 0.25771(12) 0.23554(8) 0.0330(4) Uani 1 1 d . . .
H1A H 0.1497 0.3290 0.2404 0.040 Uiso 1 1 calc R . .
H1B H 0.2485 0.2224 0.2321 0.040 Uiso 1 1 calc R . .
C1 C 0.4797(2) 0.00593(15) 0.12030(9) 0.0276(4) Uani 1 1 d . . .
O2 O 0.33278(17) -0.01341(9) 0.22702(6) 0.0316(3) Uani 1 1 d . . .
N2 N -0.0060(2) 0.09633(12) 0.22597(8) 0.0359(4) Uani 1 1 d . . .
H2A H -0.1073 0.0601 0.2245 0.043 Uiso 1 1 calc R . .
H2B H 0.0943 0.0613 0.2225 0.043 Uiso 1 1 calc R . .
C2 C 0.5361(2) 0.07884(14) 0.07788(9) 0.0299(4) Uani 1 1 d . . .
H2 H 0.5788 0.1482 0.0931 0.036 Uiso 1 1 calc R . .
O3 O 0.65483(17) -0.01157(10) 0.23544(6) 0.0320(3) Uani 1 1 d . . .
N3 N -0.1552(2) 0.25634(12) 0.23867(8) 0.0368(4) Uani 1 1 d . . .
H3A H -0.1540 0.3276 0.2435 0.044 Uiso 1 1 calc R . .
H3B H -0.2565 0.2203 0.2373 0.044 Uiso 1 1 calc R . .
C3 C 0.5318(2) 0.05183(14) 0.01039(9) 0.0283(4) Uani 1 1 d . . .
C4 C 0.4111(3) -0.12651(15) 0.03486(9) 0.0345(5) Uani 1 1 d . . .
H4 H 0.3688 -0.1965 0.0206 0.041 Uiso 1 1 calc R . .
C5 C 0.4164(3) -0.09855(14) 0.09923(9) 0.0340(5) Uani 1 1 d . . .
H5 H 0.3778 -0.1489 0.1297 0.041 Uiso 1 1 calc R . .
C6 C -0.0047(2) 0.20343(15) 0.23346(9) 0.0296(4) Uani 1 1 d . . .
C1S C 0.0295(3) 0.20728(17) -0.06030(11) 0.0409(5) Uani 1 1 d . . .
C2S C -0.0464(3) 0.31158(16) -0.05600(10) 0.0372(5) Uani 1 1 d . . .
C3S C -0.0779(3) 0.34962(18) 0.00483(11) 0.0435(5) Uani 1 1 d . . .
H3S H -0.1290 0.4199 0.0081 0.052 Uiso 1 1 calc R . .
C4S C -0.0376(3) 0.2891(2) 0.06060(11) 0.0546(6) Uani 1 1 d . . .
H4S H -0.0613 0.3170 0.1017 0.066 Uiso 1 1 calc R . .
C5S C 0.0374(3) 0.1875(2) 0.05631(12) 0.0596(7) Uani 1 1 d . . .
H5S H 0.0668 0.1451 0.0946 0.072 Uiso 1 1 calc R . .
C6S C 0.0698(3) 0.14744(18) -0.00349(12) 0.0499(6) Uani 1 1 d . . .
H6S H 0.1210 0.0770 -0.0059 0.060 Uiso 1 1 calc R . .
C7S C 0.0651(3) 0.1608(2) -0.12468(13) 0.0658(7) Uani 1 1 d . . .
H7S1 H 0.1186 0.0883 -0.1180 0.099 Uiso 1 1 calc R . .
H7S2 H 0.1474 0.2087 -0.1447 0.099 Uiso 1 1 calc R . .
H7S3 H -0.0475 0.1551 -0.1535 0.099 Uiso 1 1 calc R . .
C8S C -0.0933(4) 0.3801(2) -0.11543(12) 0.0619(7) Uani 1 1 d . . .
H8S1 H -0.1329 0.4521 -0.1024 0.093 Uiso 1 1 calc R . .
H8S2 H -0.1896 0.3449 -0.1440 0.093 Uiso 1 1 calc R . .
H8S3 H 0.0119 0.3881 -0.1389 0.093 Uiso 1 1 calc R . .
C9S C 0.5461(4) 0.5509(2) 0.03448(16) 0.0494(15) Uani 0.50 1 d PG A 1
C10S C 0.4598(5) 0.4509(2) 0.0251(2) 0.074(2) Uani 0.50 1 d PG . 1
C11S C 0.4034(6) 0.4146(3) -0.0377(3) 0.101(4) Uani 0.50 1 d PG A 1
H11S H 0.3445 0.3463 -0.0441 0.121 Uiso 0.50 1 calc PR A 1
C12S C 0.4333(7) 0.4781(5) -0.09123(19) 0.126(4) Uani 0.50 1 d PG A 1
H12S H 0.3947 0.4532 -0.1342 0.151 Uiso 0.50 1 calc PR A 1
C13S C 0.5195(6) 0.5780(4) -0.08188(17) 0.108(4) Uani 0.50 1 d PG A 1
H13S H 0.5399 0.6214 -0.1184 0.130 Uiso 0.50 1 calc PR A 1
C14S C 0.5759(5) 0.6144(2) -0.0190(2) 0.0623(17) Uani 0.50 1 d PG A 1
H14S H 0.6349 0.6827 -0.0126 0.075 Uiso 0.50 1 calc PR A 1
C15S C 0.6092(6) 0.5984(4) 0.09780(19) 0.0687(16) Uani 0.50 1 d PG A 1
H15A H 0.5078 0.6093 0.1229 0.103 Uiso 0.50 1 calc PR A 1
H15B H 0.6664 0.6687 0.0913 0.103 Uiso 0.50 1 calc PR A 1
H15C H 0.6960 0.5491 0.1217 0.103 Uiso 0.50 1 calc PR A 1
C16S C 0.4462(7) 0.3891(4) 0.0931(3) 0.150(6) Uani 0.50 1 d PG A 1
H16A H 0.3795 0.3209 0.0848 0.226 Uiso 0.50 1 calc PR A 1
H16B H 0.3842 0.4358 0.1218 0.226 Uiso 0.50 1 calc PR A 1
H16C H 0.5667 0.3728 0.1142 0.226 Uiso 0.50 1 calc PR A 1

loop_
_atom_site_aniso_label
_atom_site_aniso_U_11
_atom_site_aniso_U_22
_atom_site_aniso_U_33
_atom_site_aniso_U_23
_atom_site_aniso_U_13
_atom_site_aniso_U_12
S1 0.0242(3) 0.0266(3) 0.0286(3) -0.00176(18) 0.00270(19) 0.00012(18)
O1 0.0307(7) 0.0276(7) 0.0365(7) -0.0038(5) 0.0054(6) -0.0007(5)
N1 0.0258(9) 0.0289(8) 0.0441(10) -0.0058(7) 0.0033(7) 0.0009(7)
C1 0.0211(9) 0.0307(9) 0.0308(10) -0.0014(8) 0.0023(8) 0.0036(8)
O2 0.0276(7) 0.0308(7) 0.0373(7) -0.0002(5) 0.0081(6) -0.0010(6)
N2 0.0266(9) 0.0308(9) 0.0508(10) -0.0045(7) 0.0070(8) -0.0010(7)
C2 0.0268(10) 0.0260(9) 0.0367(10) -0.0045(8) 0.0029(8) -0.0001(8)
O3 0.0267(7) 0.0329(7) 0.0350(7) 0.0009(6) -0.0017(6) 0.0002(6)
N3 0.0264(9) 0.0308(8) 0.0535(11) -0.0081(7) 0.0060(8) -0.0016(7)
C3 0.0232(9) 0.0237(9) 0.0377(10) -0.0002(8) 0.0013(8) -0.0004(7)
C4 0.0381(11) 0.0266(9) 0.0390(11) -0.0031(8) 0.0052(9) -0.0056(8)
C5 0.0368(11) 0.0289(10) 0.0366(11) -0.0015(8) 0.0055(9) -0.0050(8)
C6 0.0303(10) 0.0318(10) 0.0264(9) -0.0010(8) 0.0019(8) 0.0013(8)
C1S 0.0296(11) 0.0440(12) 0.0491(13) -0.0070(10) 0.0049(10) -0.0062(9)
C2S 0.0305(10) 0.0429(11) 0.0382(11) -0.0031(9) 0.0038(9) -0.0067(9)
C3S 0.0378(12) 0.0450(12) 0.0473(13) -0.0070(10) 0.0033(10) -0.0057(10)
C4S 0.0552(15) 0.0734(16) 0.0359(12) -0.0029(12) 0.0079(11) -0.0049(13)
C5S 0.0566(16) 0.0734(17) 0.0481(14) 0.0184(13) 0.0023(12) -0.0047(14)
C6S 0.0358(12) 0.0418(12) 0.0716(17) 0.0039(11) 0.0042(11) -0.0042(10)
C7S 0.0534(16) 0.0747(18) 0.0709(17) -0.0298(14) 0.0140(14) -0.0038(14)
C8S 0.0615(17) 0.0719(17) 0.0516(15) 0.0117(12) 0.0035(13) 0.0033(14)
C9S 0.032(3) 0.024(3) 0.097(5) 0.004(3) 0.025(3) -0.006(2)
C10S 0.030(3) 0.043(3) 0.152(7) -0.002(4) 0.026(4) 0.010(3)
C11S 0.040(4) 0.036(4) 0.226(13) -0.045(7) 0.013(6) -0.008(3)
C12S 0.070(6) 0.148(9) 0.159(10) -0.083(8) 0.009(6) 0.007(6)
C13S 0.071(6) 0.175(11) 0.084(5) -0.013(7) 0.033(5) 0.048(7)
C14S 0.041(3) 0.056(4) 0.092(5) -0.006(4) 0.015(3) 0.018(3)
C15S 0.056(4) 0.078(4) 0.071(4) 0.009(3) 0.002(3) -0.005(3)
C16S 0.075(6) 0.060(4) 0.323(17) 0.089(8) 0.049(9) 0.014(4)

loop_
_atom_type_symbol
_atom_type_description
_atom_type_scat_dispersion_real
_atom_type_scat_dispersion_imag
_atom_type_scat_source
C C 0.0033 0.0016 'International Tables Vol C Tables 4.2.6.8 and 6.1.1.4'
H H 0.0000 0.0000 'International Tables Vol C Tables 4.2.6.8 and 6.1.1.4'
N N 0.0061 0.0033 'International Tables Vol C Tables 4.2.6.8 and 6.1.1.4'
O O 0.0106 0.0060 'International Tables Vol C Tables 4.2.6.8 and 6.1.1.4'
S S 0.1246 0.1234 'International Tables Vol C Tables 4.2.6.8 and 6.1.1.4'

loop_
_geom_angle_atom_site_label_1
_geom_angle_atom_site_label_2
_geom_angle_atom_site_label_3
_geom_angle
_geom_angle_site_symmetry_1
_geom_angle_site_symmetry_3
O1 S1 O2 112.95(7) . .
O1 S1 O3 112.31(7) . .
O2 S1 O3 111.67(8) . .
O1 S1 C1 107.07(8) . .
O2 S1 C1 106.14(8) . .
O3 S1 C1 106.15(8) . .
C2 C1 C5 121.25(17) . .
C2 C1 S1 120.72(14) . .
C5 C1 S1 118.00(14) . .
C1 C2 C3 120.23(17) . .
C3 C3 C4 120.3(2) 3_655 3_655
C3 C3 C2 118.3(2) 3_655 .
C4 C3 C2 121.35(16) 3_655 .
C5 C4 C3 120.18(17) . 3_655
C4 C5 C1 119.68(17) . .
N3 C6 N1 120.07(16) . .
N3 C6 N2 120.16(18) . .
N1 C6 N2 119.77(17) . .
C6S C1S C2S 118.60(19) . .
C6S C1S C7S 120.3(2) . .
C2S C1S C7S 121.1(2) . .
C3S C2S C1S 118.47(19) . .
C3S C2S C8S 120.3(2) . .
C1S C2S C8S 121.22(19) . .
C4S C3S C2S 122.1(2) . .
C5S C4S C3S 119.3(2) . .
C4S C5S C6S 119.9(2) . .
C5S C6S C1S 121.6(2) . .
C10S C9S C14S 120.0 . .
C10S C9S C15S 125.1 . .
C14S C9S C15S 114.9 . .
C9S C10S C11S 24.1(2) 3_665 .
C9S C10S C9S 96.7(2) 3_665 .
C11S C10S C9S 120.0 . .
C9S C10S C16S 150.2(2) 3_665 .
C11S C10S C16S 128.2 . .
C9S C10S C16S 111.8 . .
C12S C11S C10S 120.0 . .
C13S C12S C11S 120.0 . .
C12S C13S C14S 120.0 . .
C13S C14S C9S 120.0 . .

loop_
_geom_bond_atom_site_label_1
_geom_bond_atom_site_label_2
_geom_bond_distance
_geom_bond_site_symmetry_2
S1 O1 1.4508(13) .
S1 O2 1.4565(13) .
S1 O3 1.4589(13) .
S1 C1 1.7700(18) .
N1 C6 1.328(2) .
C1 C2 1.353(3) .
C1 C5 1.418(3) .
N2 C6 1.323(2) .
C2 C3 1.427(3) .
N3 C6 1.321(2) .
C3 C3 1.408(3) 3_655
C3 C4 1.410(3) 3_655
C4 C5 1.367(3) .
C4 C3 1.410(3) 3_655
C1S C6S 1.386(3) .
C1S C2S 1.408(3) .
C1S C7S 1.497(3) .
C2S C3S 1.384(3) .
C2S C8S 1.494(3) .
C3S C4S 1.373(3) .
C4S C5S 1.375(3) .
C5S C6S 1.375(3) .
C9S C10S 1.3900 .
C9S C14S 1.3900 .
C9S C15S 1.4586 .
C10S C9S 1.225(7) 3_665
C10S C11S 1.3900 .
C10S C16S 1.6081 .
C11S C12S 1.3900 .
C12S C13S 1.3900 .
C13S C14S 1.3900 .
